data_4322860
loop_
_publ_author_name
'Paulo Perez-Lourido'
'J. Romero'
'J. Garcia-Vazquez'
'Antonio Sousa'
'Kevin P. Maresca'
'David J. Rose'
'Jon Zubieta'

_publ_section_title
;
 Synthesis and Characterization of Rhenium Phosphinothiolate Complexes.
 Crystal and Molecular Structures of [HNEt3][Re{P(C6H4S)3}2],
 [ReOCl{OP(C6H5)2(C6H4S)}{(P(C6H5)2(C6H4S)}], [Re2O5{P(C6H5)2(C6H4S)}2],
 and [ReOCl{OP(C6H5)2(2-SC6H3-3-SiMe3)}2]
;
_journal_name_full 'Inorganic Chemistry'
_journal_page_first 3331
_journal_page_last 3336
_journal_paper_doi 10.1021/ic9715299
_journal_volume 37
_journal_year 1998
_chemical_formula_sum 'C44 H47 Cl N O3 P2 Re S2 Si2'
_chemical_formula_weight 1041.72
_chemical_name_systematic
; 
 ? 
;
_space_group_IT_number 2
_symmetry_cell_setting triclinic
_symmetry_space_group_name_Hall '-P 1'
_symmetry_space_group_name_H-M 'P -1'
_atom_sites_solution_hydrogens geom
_atom_sites_solution_primary direct
_atom_sites_solution_secondary difmap
_audit_creation_method SHELXL
_cell_angle_alpha 89.1080(10)
_cell_angle_beta 83.6340(10)
_cell_angle_gamma 70.9010(10)
_cell_formula_units_Z 2
_cell_length_a 10.1616(2)
_cell_length_b 14.7095(3)
_cell_length_c 17.0744(3)
_cell_measurement_temperature 150(1)
_cell_volume 2396.21(8)
_computing_structure_refinement 'SHELXL-93 (Sheldrick, 1993)'
_computing_structure_solution 'SHELXS-86 (Sheldrick, 1990)'
_diffrn_ambient_temperature 150(1)
_diffrn_radiation_monochromator graphite
_diffrn_radiation_source 'fine-focus sealed tube'
_diffrn_radiation_type MoK\a
_diffrn_radiation_wavelength 0.71073
_diffrn_reflns_av_R_equivalents 0.0546
_diffrn_reflns_av_sigmaI/netI 0.0546
_diffrn_reflns_limit_h_max 12
_diffrn_reflns_limit_h_min -13
_diffrn_reflns_limit_k_max 14
_diffrn_reflns_limit_k_min -19
_diffrn_reflns_limit_l_max 19
_diffrn_reflns_limit_l_min -22
_diffrn_reflns_number 10397
_diffrn_reflns_theta_max 22.50
_diffrn_reflns_theta_min 1.47
_exptl_absorpt_coefficient_mu 2.832
_exptl_crystal_colour Green
_exptl_crystal_density_diffrn 1.444
_exptl_crystal_description Rod
_exptl_crystal_F_000 1048
_exptl_crystal_size_max .125
_exptl_crystal_size_mid .08
_exptl_crystal_size_min .08
_refine_diff_density_max 7.247
_refine_diff_density_min -3.360
_refine_diff_density_rms 0.229
_refine_ls_extinction_method none
_refine_ls_goodness_of_fit_all 1.111
_refine_ls_goodness_of_fit_obs 1.132
_refine_ls_matrix_type full
_refine_ls_number_parameters 475
_refine_ls_number_reflns 6175
_refine_ls_number_restraints 0
_refine_ls_restrained_S_all 1.111
_refine_ls_restrained_S_obs 1.132
_refine_ls_R_factor_all 0.0915
_refine_ls_R_factor_obs 0.0837
_refine_ls_shift/esd_max 1.206
_refine_ls_shift/esd_mean 0.029
_refine_ls_structure_factor_coef Fsqd
_refine_ls_weighting_details 'w=1/[\s^2^(Fo^2^)+(0.0817P)^2^+69.0161P] where P=(Fo^2^+2Fc^2^)/3'
_refine_ls_weighting_scheme calc
_refine_ls_wR_factor_all 0.2085
_refine_ls_wR_factor_obs 0.2021
_reflns_number_observed 5624
_reflns_number_total 6175
_reflns_observed_criterion >2sigma(I)
_cod_data_source_file ic9715299_3.cif
_cod_data_source_block kevm121
_cod_depositor_comments
;
The following automatic conversions were performed:

'_refine_ls_weighting_scheme' value 'calc
w=1/[\s^2^(Fo^2^)+(0.0817P)^2^+69.0161P] where P=(Fo^2^+2Fc^2^)/3'
was changed to 'calc'. New tag '_refine_ls_weighting_details' was
created. The value of the new tag was set to
'w=1/[\s^2^(Fo^2^)+(0.0817P)^2^+69.0161P] where P=(Fo^2^+2Fc^2^)/3'.

Automatic conversion script
Id: cif_fix_values 3143 2015-03-26 13:38:13Z robertas 
;
_cod_original_formula_sum 'C44 H47 N O3 Si2 P2 S2 Cl Re'
_cod_database_code 4322860

loop_
_symmetry_equiv_pos_as_xyz
'x, y, z'
'-x, -y, -z'

loop_
_atom_site_aniso_label
_atom_site_aniso_U_11
_atom_site_aniso_U_22
_atom_site_aniso_U_33
_atom_site_aniso_U_23
_atom_site_aniso_U_13
_atom_site_aniso_U_12
Re1 0.0283(4) 0.0266(4) 0.0410(4) 0.0134(3) -0.0032(3) -0.0175(3)
Cl1 0.041(2) 0.039(2) 0.053(2) -0.003(2) 0.001(2) -0.020(2)
S1 0.025(2) 0.023(2) 0.031(2) 0.0081(15) 0.0071(15) -0.012(2)
S2 0.024(2) 0.026(2) 0.030(2) 0.0054(15) 0.0043(15) -0.012(2)
P1 0.024(2) 0.029(2) 0.023(2) 0.006(2) 0.0057(15) -0.015(2)
P2 0.028(2) 0.024(2) 0.024(2) 0.0058(15) 0.007(2) -0.014(2)
Si1 0.037(2) 0.029(2) 0.030(2) 0.004(2) 0.006(2) -0.010(2)
Si2 0.028(2) 0.030(2) 0.035(2) 0.010(2) 0.008(2) -0.006(2)
O2 0.020(5) 0.033(5) 0.027(5) 0.009(4) 0.004(4) -0.010(4)
O3 0.035(6) 0.020(5) 0.029(5) 0.007(4) 0.000(4) -0.007(4)
C1 0.026(8) 0.031(8) 0.016(7) -0.003(6) 0.014(6) -0.006(6)
C2 0.024(8) 0.042(9) 0.035(9) -0.004(7) 0.006(7) -0.013(7)
C3 0.036(9) 0.056(11) 0.037(9) -0.015(8) 0.013(7) -0.027(8)
C4 0.043(10) 0.045(11) 0.050(11) -0.016(9) 0.031(9) -0.021(8)
C5 0.061(11) 0.037(9) 0.042(10) 0.001(8) 0.028(9) -0.033(9)
C6 0.045(10) 0.051(11) 0.022(8) -0.001(7) 0.008(7) -0.021(8)
C7 0.044(9) 0.030(8) 0.026(8) 0.009(6) 0.002(7) -0.026(7)
C8 0.040(9) 0.064(11) 0.027(8) -0.003(8) 0.024(7) -0.036(9)
C10 0.112(19) 0.099(18) 0.038(11) 0.019(11) 0.018(12) -0.071(16)
C11 0.106(18) 0.045(11) 0.055(12) 0.031(10) -0.020(12) -0.039(12)
C12 0.057(11) 0.041(10) 0.041(10) 0.009(8) 0.003(8) -0.021(9)
C13 0.029(8) 0.027(8) 0.026(8) 0.015(6) -0.006(6) -0.019(7)
C14 0.021(7) 0.020(7) 0.027(8) 0.007(6) 0.007(6) -0.008(6)
C15 0.032(8) 0.031(8) 0.027(8) -0.006(6) 0.005(6) -0.012(7)
C16 0.028(9) 0.046(10) 0.054(10) -0.003(8) 0.004(8) -0.024(8)
C17 0.024(8) 0.037(9) 0.046(10) 0.005(7) 0.013(7) -0.015(7)
C18 0.022(8) 0.023(7) 0.030(8) 0.005(6) 0.005(6) -0.005(6)
C19 0.044(10) 0.048(11) 0.049(11) -0.003(8) 0.018(8) -0.012(8)
C20 0.053(11) 0.052(11) 0.030(9) 0.003(8) 0.004(8) -0.014(9)
C21 0.055(11) 0.031(9) 0.054(11) 0.016(8) -0.006(9) -0.020(8)
C22 0.029(8) 0.022(7) 0.030(8) 0.006(6) 0.005(6) -0.016(6)
C23 0.044(10) 0.039(9) 0.030(8) 0.008(7) 0.001(7) -0.025(8)
C24 0.026(9) 0.060(11) 0.041(10) -0.001(8) 0.000(7) -0.013(8)
C25 0.039(10) 0.052(11) 0.049(10) -0.012(8) 0.023(8) -0.034(9)
C26 0.046(11) 0.043(10) 0.039(9) 0.004(8) 0.024(8) -0.023(8)
C27 0.038(9) 0.034(9) 0.047(10) -0.007(7) 0.014(8) -0.014(7)
C29 0.040(10) 0.048(10) 0.036(9) 0.001(8) -0.001(8) -0.008(8)
C30 0.060(12) 0.058(12) 0.041(11) -0.009(9) 0.008(9) -0.029(10)
C31 0.055(11) 0.075(14) 0.025(9) 0.011(9) -0.004(8) -0.044(10)
C32 0.057(11) 0.057(12) 0.038(10) 0.028(9) -0.011(8) -0.036(9)
C33 0.035(9) 0.037(9) 0.034(9) 0.012(7) -0.001(7) -0.020(7)
C34 0.019(7) 0.023(7) 0.024(7) 0.003(6) 0.005(6) -0.007(6)
C35 0.033(8) 0.027(8) 0.009(6) 0.003(5) 0.006(6) -0.017(6)
C36 0.041(9) 0.033(9) 0.030(8) 0.017(7) -0.002(7) -0.026(8)
C37 0.043(9) 0.021(8) 0.055(10) 0.010(7) 0.008(8) -0.021(7)
C38 0.046(10) 0.023(8) 0.042(9) 0.001(7) 0.006(8) -0.012(7)
C39 0.037(9) 0.032(8) 0.016(7) 0.002(6) 0.007(6) -0.012(7)
C40 0.033(10) 0.069(13) 0.062(12) -0.006(10) 0.005(9) -0.006(9)
C41 0.044(10) 0.043(10) 0.048(10) 0.001(8) 0.026(8) -0..015(8)
C42 0.052(11) 0.031(9) 0.044(10) 0.004(7) 0.027(8) -0.004(8)

loop_
_atom_site_label
_atom_site_type_symbol
_atom_site_fract_x
_atom_site_fract_y
_atom_site_fract_z
_atom_site_U_iso_or_equiv
_atom_site_thermal_displace_type
_atom_site_occupancy
_atom_site_calc_flag
_atom_site_refinement_flags
_atom_site_disorder_group
Re1 Re 0.43664(6) 0.16694(4) 0.24368(4) 0.0301(2) Uani 1 d . .
Cl1 Cl 0.3841(4) 0.0661(3) 0.1563(2) 0.0430(10) Uani 1 d . .
S1 S 0.6471(4) 0.0381(2) 0.2570(2) 0.0264(8) Uani 1 d . .
S2 S 0.2631(4) 0.2936(2) 0.1886(2) 0.0265(8) Uani 1 d . .
P1 P 0.6114(4) 0.2346(3) 0.3601(2) 0.0245(8) Uani 1 d . .
P2 P 0.5482(4) 0.2925(3) 0.1010(2) 0.0250(8) Uani 1 d . .
Si1 Si 0.9447(4) -0.0768(3) 0.1533(2) 0.0325(10) Uani 1 d . .
Si2 Si 0.0534(4) 0.4823(3) 0.3002(2) 0.0327(10) Uani 1 d . .
O1 O 0.3367(10) 0.1487(7) 0.3263(6) 0.036(2) Uiso 1 d . .
O2 O 0.4974(9) 0.2651(7) 0.3051(5) 0.027(2) Uani 1 d . .
O3 O 0.5780(10) 0.2033(6) 0.1519(5) 0.029(2) Uani 1 d . .
C1 C 0.6284(14) 0.3431(10) 0.3968(8) 0.026(3) Uani 1 d . .
C2 C 0.6884(15) 0.3455(11) 0.4679(9) 0.034(4) Uani 1 d . .
H2A H 0.7171(15) 0.2900(11) 0.4972(9) 0.041 Uiso 1 calc R .
C3 C 0.7043(16) 0.4279(12) 0.4935(10) 0.041(4) Uani 1 d . .
H3A H 0.7449(16) 0.4284(12) 0.5396(10) 0.049 Uiso 1 calc R .
C4 C 0.6597(17) 0.5116(13) 0.4506(10) 0.047(5) Uani 1 d . .
H4A H 0.6700(17) 0.5680(13) 0.4686(10) 0.056 Uiso 1 calc R .
C5 C 0.6004(18) 0.5118(12) 0.3818(10) 0.045(4) Uani 1 d . .
H5A H 0.5704(18) 0.5679(12) 0.3534(10) 0.054 Uiso 1 calc R .
C6 C 0.5864(17) 0.4270(12) 0.3556(9) 0.039(4) Uani 1 d . .
H6A H 0.5474(17) 0.4269(12) 0.3089(9) 0.047 Uiso 1 calc R .
C7 C 0.5655(16) 0.1720(10) 0.4439(8) 0.030(3) Uani 1 d . .
C8 C 0.4298(17) 0.2088(13) 0.4844(9) 0.041(4) Uani 1 d . .
H8A H 0.3637(17) 0.2617(13) 0.4650(9) 0.049 Uiso 1 calc R .
C9 C 0.3945(23) 0.1666(15) 0.5527(12) 0.063(5) Uiso 1 d . .
H9A H 0.3059(23) 0.1916(15) 0.5804(12) 0.076 Uiso 1 calc R .
C10 C 0.4908(27) 0.0883(18) 0.5785(11) 0.076(7) Uani 1 d . .
H10A H 0.4644(27) 0.0594(18) 0.6236(11) 0.092 Uiso 1 calc R .
C11 C 0.6262(26) 0.0483(14) 0.5425(12) 0.065(6) Uani 1 d . .
H11A H 0.6898(26) -0.0054(14) 0.5624(12) 0.078 Uiso 1 calc R .
C12 C 0.6624(19) 0.0928(12) 0.4745(10) 0.046(4) Uani 1 d . .
H12A H 0.7531(19) 0.0691(12) 0.4490(10) 0.055 Uiso 1 calc R .
C13 C 0.7895(14) 0.0817(10) 0.2639(8) 0.025(3) Uani 1 d . .
C14 C 0.7775(14) 0.1634(9) 0.3093(8) 0.024(3) Uani 1 d . .
C15 C 0.8928(15) 0.1950(10) 0.3140(8) 0.030(3) Uani 1 d . .
H15A H 0.8830(15) 0.2501(10) 0.3432(8) 0.036 Uiso 1 calc R .
C16 C 1.0227(16) 0.1423(12) 0.2740(10) 0.040(4) Uani 1 d . .
H16A H 1.1008(16) 0.1613(12) 0.2768(10) 0.048 Uiso 1 calc R .
C17 C 1.0330(15) 0.0613(11) 0.2300(9) 0.036(4) Uani 1 d . .
H17A H 1.1200(15) 0.0265(11) 0.2039(9) 0.043 Uiso 1 calc R .
C18 C 0.9187(14) 0.0287(10) 0.2227(8) 0.027(3) Uani 1 d . .
C19 C 1.1347(17) -0.1199(13) 0.1117(10) 0.049(4) Uani 1 d . .
H19A H 1.1923(17) -0.1402(13) 0.1538(10) 0.074 Uiso 1 calc R .
H19B H 1.1572(17) -0.0685(13) 0.0843(10) 0.074 Uiso 1 calc R .
H19C H 1.1515(17) -0.1730(13) 0.0757(10) 0.074 Uiso 1 calc R .
C20 C 0.8337(18) -0.0375(13) 0.0709(9) 0.047(4) Uani 1 d . .
H20A H 0.8533(18) 0.0159(13) 0.0452(9) 0.070 Uiso 1 calc R .
H20B H 0.7365(18) -0.0183(13) 0.0915(9) 0.070 Uiso 1 calc R .
H20C H 0.8541(18) -0.0898(13) 0.0336(9) 0.070 Uiso 1 calc R .
C21 C 0.9118(19) -0.1813(11) 0.2065(10) 0.045(4) Uani 1 d . .
H21A H 0.9706(19) -0.1994(11) 0.2483(10) 0.068 Uiso 1 calc R .
H21B H 0.9328(19) -0.2347(11) 0.1703(10) 0.068 Uiso 1 calc R .
H21C H 0.8153(19) -0.1632(11) 0.2281(10) 0.068 Uiso 1 calc R .
C22 C 0.7141(14) 0.3070(9) 0.0667(8) 0.026(3) Uani 1 d . .
C23 C 0.8293(16) 0.2596(11) 0.1048(9) 0.035(4) Uani 1 d . .
H23A H 0.8199(16) 0.2221(11) 0.1480(9) 0.043 Uiso 1 calc R .
C24 C 0.9611(16) 0.2678(13) 0.0786(10) 0.043(4) Uani 1 d . .
H24A H 1.0390(16) 0.2353(13) 0.1040(10) 0.051 Uiso 1 calc R .
C25 C 0.9742(18) 0.3248(12) 0.0145(10) 0.044(4) Uani 1 d . .
H25A H 1.0609(18) 0.3312(12) -0.0025(10) 0.053 Uiso 1 calc R .
C26 C 0.8578(18) 0.3726(12) -0.0243(10) 0.043(4) Uani 1 d . .
H26A H 0.8670(18) 0.4106(12) -0.0673(10) 0.052 Uiso 1 calc R .
C27 C 0.7285(17) 0.3634(11) 0.0011(10) 0.041(4) Uani 1 d . .
H27A H 0.6512(17) 0.3947(11) -0.0252(10) 0.049 Uiso 1 calc R .
C28 C 0.4674(14) 0.2827(10) 0.0145(8) 0.025(3) Uiso 1 d . .
C29 C 0.4992(17) 0.1936(12) -0.0223(9) 0.043(4) Uani 1 d . .
H29A H 0.5555(17) 0.1381(12) -0.0004(9) 0.052 Uiso 1 calc R .
C30 C 0.4434(20) 0.1895(14) -0.0938(10) 0.052(5) Uani 1 d . .
H30A H 0.4663(20) 0.1308(14) -0.1205(10) 0.062 Uiso 1 calc R .
C31 C 0.3570(19) 0.2697(14) -0.1241(9) 0.047(5) Uani 1 d . .
H31A H 0.3198(19) 0.2652(14) -0.1707(9) 0.056 Uiso 1 calc R .
C32 C 0.3238(19) 0.3578(13) -0.0869(9) 0.046(4) Uani 1 d . .
H32A H 0.2654(19) 0.4126(13) -0.1086(9) 0..055 Uiso 1 calc R .
C33 C 0.3770(15) 0.3647(11) -0.0174(9) 0.033(4) Uani 1 d . .
H33A H 0.3528(15) 0.4240(11) 0.0085(9) 0.040 Uiso 1 calc R .
C34 C 0.3113(13) 0.3988(9) 0.1968(8) 0.023(3) Uani 1 d . .
C35 C 0.4406(14) 0.4006(9) 0.1550(7) 0.022(3) Uani 1 d . .
C36 C 0.4771(16) 0.4838(10) 0.1559(8) 0.032(4) Uani 1 d . .
H36A H 0.5619(16) 0.4841(10) 0.1293(8) 0.038 Uiso 1 calc R .
C37 C 0.3904(16) 0.5645(10) 0.1951(10) 0.038(4) Uani 1 d . .
H37A H 0.4142(16) 0.6205(10) 0.1938(10) 0.046 Uiso 1 calc R .
C38 C 0.2634(17) 0.5632(11) 0.2380(9) 0.038(4) Uani 1 d . .
H38A H 0.2056(17) 0.6183(11) 0.2657(9) 0.045 Uiso 1 calc R .
C39 C 0.2228(15) 0.4803(10) 0.2395(8) 0.029(3) Uani 1 d . .
C40 C -0.0708(18) 0.4618(15) 0.2346(11) 0.058(5) Uani 1 d . .
H40A H -0.0295(18) 0.3998(15) 0.2089(11) 0.087 Uiso 1 calc R .
H40B H -0.0897(18) 0.5108(15) 0.1956(11) 0.087 Uiso 1 calc R .
H40C H -0.1567(18) 0.4643(15) 0.2656(11) 0.087 Uiso 1 calc R .
C41 C -0.0297(18) 0.6030(12) 0.3492(10) 0.047(4) Uani 1 d . .
H41A H -0.0502(18) 0.6514(12) 0.3099(10) 0.071 Uiso 1 calc R .
H41B H 0.0332(18) 0.6150(12) 0.3825(10) 0.071 Uiso 1 calc R .
H41C H -0.1151(18) 0.6046(12) 0.3805(10) 0.071 Uiso 1 calc R .
C42 C 0.0903(18) 0.3915(11) 0.3795(10) 0.047(5) Uani 1 d . .
H42A H 0.1333(18) 0.3283(11) 0.3561(10) 0.071 Uiso 1 calc R .
H42B H 0.0041(18) 0.3946(11) 0.4105(10) 0.071 Uiso 1 calc R .
H42C H 0.1524(18) 0.4050(11) 0.4126(10) 0.071 Uiso 1 calc R .
C43 C 1.0153(23) 0.1451(17) 0.5229(13) 0.076(6) Uiso 1 d . .
H43A H 1.0071(23) 0.1925(17) 0.4827(13) 0.115 Uiso 1 calc R .
H43B H 1.0174(23) 0.0855(17) 0.4998(13) 0.115 Uiso 1 calc R .
H43C H 1.1002(23) 0.1356(17) 0.5464(13) 0.115 Uiso 1 calc R .
C44 C 0.8675(20) 0.1860(14) 0.5973(11) 0.056(5) Uiso 1 d . .
N1 N 0.7977(21) 0.1790(14) 0.6587(12) 0.081(5) Uiso 1 d . .

loop_
_atom_type_symbol
_atom_type_description
_atom_type_scat_dispersion_real
_atom_type_scat_dispersion_imag
_atom_type_scat_source
C C 0.0033 0.0016 'International Tables Vol C Tables 4.2.6.8 and 6.1.1.4'
H H 0.0000 0.0000 'International Tables Vol C Tables 4.2.6.8 and 6.1.1.4'
O O 0.0106 0.0060 'International Tables Vol C Tables 4.2.6.8 and 6.1.1.4'
Si Si 0.0817 0.0704 'International Tables Vol C Tables 4.2.6.8 and 6.1.1.4'
P P 0.1023 0.0942 'International Tables Vol C Tables 4.2.6.8 and 6.1.1.4'
S S 0.1246 0.1234 'International Tables Vol C Tables 4.2.6.8 and 6.1.1.4'
Re Re -1.0185 7.2310 'International Tables Vol C Tables 4.2.6.8 and 6.1.1.4'
Cl Cl 0.1484 0.1585 'International Tables Vol C Tables 4.2.6.8 and 6.1.1.4'
N N 0.0061 0.0033 'International Tables Vol C Tables 4.2.6.8 and 6.1.1.4'

loop_
_geom_angle_atom_site_label_1
_geom_angle_atom_site_label_2
_geom_angle_atom_site_label_3
_geom_angle
_geom_angle_site_symmetry_1
_geom_angle_site_symmetry_3
_geom_angle_publ_flag
O1 Re1 O2 91.0(4) . . ?
O1 Re1 O3 170.3(4) . . ?
O2 Re1 O3 79.4(3) . . ?
O1 Re1 Cl1 98.1(3) . . ?
O2 Re1 Cl1 170.7(3) . . ?
O3 Re1 Cl1 91.5(3) . . ?
O1 Re1 S2 98.8(3) . . ?
O2 Re1 S2 91.2(3) . . ?
O3 Re1 S2 83.3(3) . . ?
Cl1 Re1 S2 85.48(14) . . ?
O1 Re1 S1 98.9(3) . . ?
O2 Re1 S1 93.6(3) . . ?
O3 Re1 S1 80.1(3) . . ?
Cl1 Re1 S1 86.97(13) . . ?
S2 Re1 S1 161.53(11) . . ?
C13 S1 Re1 111.0(5) . . ?
C34 S2 Re1 106.4(5) . . ?
O2 P1 C1 106.4(6) . . ?
O2 P1 C7 112.7(6) . . ?
C1 P1 C7 106.8(6) . . ?
O2 P1 C14 111.9(6) . . ?
C1 P1 C14 108.7(6) . . ?
C7 P1 C14 110.2(7) . . ?
O3 P2 C28 113.8(6) . . ?
O3 P2 C22 107.4(6) . . ?
C28 P2 C22 106.4(6) . . ?
O3 P2 C35 112.6(6) . . ?
C28 P2 C35 108.2(6) . . ?
C22 P2 C35 108.1(6) . . ?
C20 Si1 C21 111.9(8) . . ?
C20 Si1 C19 109.1(8) . . ?
C21 Si1 C19 106.2(8) . . ?
C20 Si1 C18 110.2(7) . . ?
C21 Si1 C18 111.9(7) . . ?
C19 Si1 C18 107.2(7) . . ?
C41 Si2 C42 107.4(8) . . ?
C41 Si2 C40 108.4(9) . . ?
C42 Si2 C40 111.7(9) . . ?
C41 Si2 C39 108.7(7) . . ?
C42 Si2 C39 110.4(7) . . ?
C40 Si2 C39 110.1(7) . . ?
P1 O2 Re1 122.9(5) . . ?
P2 O3 Re1 128.2(6) . . ?
C6 C1 C2 117.8(14) . . ?
C6 C1 P1 120.6(11) . . ?
C2 C1 P1 121.6(11) . . ?
C3 C2 C1 120.7(15) . . ?
C2 C3 C4 120.0(16) . . ?
C5 C4 C3 120.7(16) . . ?
C4 C5 C6 118.9(16) . . ?
C1 C6 C5 121.9(15) . . ?
C12 C7 C8 118.6(14) . . ?
C12 C7 P1 122.4(12) . . ?
C8 C7 P1 118.8(12) . . ?
C9 C8 C7 120.2(18) . . ?
C10 C9 C8 118.9(19) . . ?
C9 C10 C11 124.3(18) . . ?
C10 C11 C12 116.5(19) . . ?
C7 C12 C11 121.4(18) . . ?
C18 C13 C14 120.4(12) . . ?
C18 C13 S1 116.6(10) . . ?
C14 C13 S1 123.0(11) . . ?
C13 C14 C15 121.4(12) . . ?
C13 C14 P1 121.0(10) . . ?
C15 C14 P1 117.6(10) . . ?
C16 C15 C14 119.0(13) . . ?
C17 C16 C15 118.9(13) . . ?
C16 C17 C18 123.6(14) . . ?
C13 C18 C17 116.8(13) . . ?
C13 C18 Si1 124.2(10) . . ?
C17 C18 Si1 118.9(10) . . ?
C23 C22 C27 119.8(13) . . ?
C23 C22 P2 118.8(10) . . ?
C27 C22 P2 121.4(11) . . ?
C22 C23 C24 120.3(14) . . ?
C25 C24 C23 119.6(15) . . ?
C24 C25 C26 120.3(14) . . ?
C27 C26 C25 120.0(15) . . ?
C26 C27 C22 120.1(16) . . ?
C29 C28 C33 120.0(13) . . ?
C29 C28 P2 119.4(11) . . ?
C33 C28 P2 120.6(11) . . ?
C28 C29 C30 118.0(16) . . ?
C31 C30 C29 121.1(17) . . ?
C30 C31 C32 120.7(16) . . ?
C31 C32 C33 119.8(16) . . ?
C32 C33 C28 120.3(15) . . ?
C39 C34 C35 119.9(12) . . ?
C39 C34 S2 121.5(10) . . ?
C35 C34 S2 118.5(10) . . ?
C36 C35 C34 120.1(13) . . ?
C36 C35 P2 122.9(10) . . ?
C34 C35 P2 117.0(10) . . ?
C37 C36 C35 120.8(13) . . ?
C36 C37 C38 119.7(13) . . ?
C39 C38 C37 121.5(14) . . ?
C34 C39 C38 118.0(13) . . ?
C34 C39 Si2 122.6(10) . . ?
C38 C39 Si2 119.4(11) . . ?
N1 C44 C43 154.2(20) . . ?

loop_
_geom_bond_atom_site_label_1
_geom_bond_atom_site_label_2
_geom_bond_distance
_geom_bond_site_symmetry_2
_geom_bond_publ_flag
Re1 O1 1.714(10) . ?
Re1 O2 2.084(9) . ?
Re1 O3 2.187(9) . ?
Re1 Cl1 2.340(4) . ?
Re1 S2 2.372(4) . ?
Re1 S1 2.379(4) . ?
S1 C13 1.780(13) . ?
S2 C34 1.782(13) . ?
P1 O2 1.520(10) . ?
P1 C1 1.791(14) . ?
P1 C7 1.791(13) . ?
P1 C14 1.801(13) . ?
P2 O3 1.527(10) . ?
P2 C28 1.796(14) . ?
P2 C22 1.801(13) . ?
P2 C35 1.806(13) . ?
Si1 C20 1.87(2) . ?
Si1 C21 1.877(15) . ?
Si1 C19 1.88(2) . ?
Si1 C18 1.898(14) . ?
Si2 C41 1.86(2) . ?
Si2 C42 1.87(2) . ?
Si2 C40 1.87(2) . ?
Si2 C39 1.900(14) . ?
C1 C6 1.38(2) . ?
C1 C2 1.42(2) . ?
C2 C3 1.36(2) . ?
C3 C4 1.39(2) . ?
C4 C5 1.38(3) . ?
C5 C6 1.39(2) . ?
C7 C12 1.39(2) . ?
C7 C8 1.41(2) . ?
C8 C9 1.38(3) . ?
C9 C10 1.35(3) . ?
C10 C11 1.38(3) . ?
C11 C12 1.40(2) . ?
C13 C18 1.40(2) . ?
C13 C14 1.40(2) . ?
C14 C15 1.41(2) . ?
C15 C16 1.40(2) . ?
C16 C17 1.39(2) . ?
C17 C18 1.41(2) . ?
C22 C23 1.38(2) . ?
C22 C27 1.41(2) . ?
C23 C24 1.41(2) . ?
C24 C25 1.39(2) . ?
C25 C26 1.40(2) . ?
C26 C27 1.39(2) . ?
C28 C29 1.39(2) . ?
C28 C33 1.40(2) . ?
C29 C30 1.41(2) . ?
C30 C31 1.35(3) . ?
C31 C32 1.37(2) . ?
C32 C33 1.37(2) . ?
C34 C39 1.40(2) . ?
C34 C35 1.43(2) . ?
C35 C36 1.39(2) . ?
C36 C37 1.36(2) . ?
C37 C38 1.42(2) . ?
C38 C39 1.41(2) . ?
C43 C44 1.80(3) . ?
C44 N1 1.22(3) . ?
